data_4070015
loop_
_publ_author_name
'Das, Dipanwita'
'Rao, G. K.'
'Singh, Ajai K.'

_publ_section_title
;
 Palladium(II) Complexes of the First Pincer (Se,N,Se) Ligand,
 2,6-Bis((phenylseleno)methyl)pyridine (L): Solvent-Dependent Formation of
 [PdCl(L)]Cl and Na[PdCl(L)][PdCl4] and High Catalytic Activity for the
 Heck Reaction
;
_journal_issue 20
_journal_name_full Organometallics
_journal_page_first 6054
_journal_paper_doi 10.1021/om900570g
_journal_volume 28
_journal_year 2009
_chemical_formula_moiety 'C19 H17 N Se2'
_chemical_formula_sum 'C19 H17 N Se2'
_chemical_formula_weight 417.26
_chemical_name_systematic
; 
 ? 
;
_space_group_IT_number 2
_symmetry_cell_setting triclinic
_symmetry_space_group_name_Hall '-P 1'
_symmetry_space_group_name_H-M 'P -1'
_atom_sites_solution_hydrogens geom
_atom_sites_solution_primary direct
_atom_sites_solution_secondary difmap
_audit_creation_method SHELXL-97
_cell_angle_alpha 102.668(7)
_cell_angle_beta 114.299(6)
_cell_angle_gamma 97.279(7)
_cell_formula_units_Z 2
_cell_length_a 9.408(4)
_cell_length_b 9.707(3)
_cell_length_c 10.528(5)
_cell_measurement_reflns_used 1937
_cell_measurement_temperature 100(2)
_cell_measurement_theta_max 28.14
_cell_measurement_theta_min 2.45
_cell_volume 829.1(6)
_computing_cell_refinement 'Bruker SMART'
_computing_data_collection 'Bruker SMART'
_computing_data_reduction 'Bruker SAINT'
_computing_molecular_graphics 'Bruker SHELXTL'
_computing_publication_material 'Bruker SHELXTL'
_computing_structure_refinement 'SHELXL-97 (Sheldrick, 1997)'
_computing_structure_solution 'SHELXS-97 (Sheldrick, 1990)'
_diffrn_ambient_temperature 100(2)
_diffrn_measured_fraction_theta_full 0.986
_diffrn_measured_fraction_theta_max 0.986
_diffrn_measurement_device_type 'CCD area detector'
_diffrn_measurement_method 'phi and omega scans'
_diffrn_radiation_monochromator graphite
_diffrn_radiation_source 'fine-focus sealed tube'
_diffrn_radiation_type MoK\a
_diffrn_radiation_wavelength 0.71073
_diffrn_reflns_av_R_equivalents 0.0305
_diffrn_reflns_av_sigmaI/netI 0.0570
_diffrn_reflns_limit_h_max 11
_diffrn_reflns_limit_h_min -11
_diffrn_reflns_limit_k_max 11
_diffrn_reflns_limit_k_min -11
_diffrn_reflns_limit_l_max 12
_diffrn_reflns_limit_l_min -12
_diffrn_reflns_number 4252
_diffrn_reflns_theta_full 25.00
_diffrn_reflns_theta_max 25.00
_diffrn_reflns_theta_min 2.22
_exptl_absorpt_coefficient_mu 4.455
_exptl_absorpt_correction_T_max 0.317
_exptl_absorpt_correction_T_min 0.258
_exptl_absorpt_correction_type multi-scan
_exptl_absorpt_process_details ' (SADABS; Sheldrick, 1996)'
_exptl_crystal_colour colourless
_exptl_crystal_density_diffrn 1.671
_exptl_crystal_density_method 'not measured'
_exptl_crystal_description block
_exptl_crystal_F_000 412.0
_exptl_crystal_size_max 0.32
_exptl_crystal_size_mid 0.30
_exptl_crystal_size_min 0.26
_refine_diff_density_max 1.540
_refine_diff_density_min -1.915
_refine_diff_density_rms 0.192
_refine_ls_extinction_method none
_refine_ls_goodness_of_fit_ref 1.020
_refine_ls_hydrogen_treatment constr
_refine_ls_matrix_type full
_refine_ls_number_parameters 200
_refine_ls_number_reflns 2871
_refine_ls_number_restraints 0
_refine_ls_restrained_S_all 1.020
_refine_ls_R_factor_all 0.0636
_refine_ls_R_factor_gt 0.0538
_refine_ls_shift/su_max 0.016
_refine_ls_shift/su_mean 0.014
_refine_ls_structure_factor_coef Fsqd
_refine_ls_weighting_details 'calc w=1/[\s^2^(Fo^2^)+(0.1047P)^2^+0.0000P] where P=(Fo^2^+2Fc^2^)/3'
_refine_ls_weighting_scheme calc
_refine_ls_wR_factor_gt 0.1402
_refine_ls_wR_factor_ref 0.1499
_reflns_number_gt 2316
_reflns_number_total 2871
_reflns_threshold_expression >2sigma(I)
_cod_data_source_file om900570g_si_002.cif
_cod_data_source_block L
_cod_depositor_comments
;
The following automatic conversions were performed:

'_symmetry_cell_setting' value 'Triclinic' changed to 'triclinic'
according to /home/saulius/struct/CIF-dictionaries/cif_core.dic
dictionary named 'cif_core.dic' version 2.4.2 from 2011-04-26.

Automatic conversion script
Id: cif_fix_values 1715 2011-07-08 13:25:40Z adriana 
;
_cod_original_sg_symbol_H-M P-1
_cod_database_code 4070015

loop_
_symmetry_equiv_pos_as_xyz
'x, y, z'
'-x, -y, -z'

loop_
_atom_site_label
_atom_site_type_symbol
_atom_site_fract_x
_atom_site_fract_y
_atom_site_fract_z
_atom_site_U_iso_or_equiv
_atom_site_adp_type
_atom_site_occupancy
_atom_site_symmetry_multiplicity
_atom_site_calc_flag
_atom_site_refinement_flags
Se2 Se 0.33301(6) 0.55865(5) 0.64794(5) 0.0219(2) Uani 1 1 d .
Se1 Se 0.67595(6) 0.12419(6) 1.04341(6) 0.0250(2) Uani 1 1 d .
N1 N 0.6805(5) 0.4390(4) 0.9427(4) 0.0183(9) Uani 1 1 d .
C14 C 0.2055(6) 0.3820(5) 0.6378(5) 0.0201(11) Uani 1 1 d .
C13 C 0.5225(6) 0.5961(5) 0.8348(5) 0.0206(11) Uani 1 1 d .
H13A H 0.5822 0.6989 0.8662 0.025 Uiso 1 1 calc R
H13B H 0.4860 0.5842 0.9084 0.025 Uiso 1 1 calc R
C8 C 0.7896(6) 0.3587(5) 0.9516(5) 0.0184(11) Uani 1 1 d .
C15 C 0.2517(7) 0.3133(6) 0.7457(6) 0.0230(11) Uani 1 1 d .
H15 H 0.3549 0.3490 0.8278 0.028 Uiso 1 1 calc R
C7 C 0.8390(6) 0.2938(6) 1.0754(5) 0.0224(11) Uani 1 1 d .
H7A H 0.8611 0.3692 1.1660 0.027 Uiso 1 1 calc R
H7B H 0.9401 0.2641 1.0900 0.027 Uiso 1 1 calc R
C16 C 0.1456(7) 0.1919(6) 0.7322(6) 0.0268(12) Uani 1 1 d .
H16 H 0.1760 0.1459 0.8070 0.032 Uiso 1 1 calc R
C9 C 0.8574(6) 0.3388(5) 0.8577(6) 0.0221(11) Uani 1 1 d .
H9 H 0.9368 0.2844 0.8704 0.027 Uiso 1 1 calc R
C12 C 0.6364(6) 0.5008(5) 0.8348(5) 0.0190(11) Uani 1 1 d .
C19 C 0.0565(6) 0.3261(5) 0.5160(6) 0.0227(11) Uani 1 1 d .
H19 H 0.0260 0.3720 0.4412 0.027 Uiso 1 1 calc R
C11 C 0.6958(6) 0.4834(5) 0.7325(6) 0.0226(11) Uani 1 1 d .
H11 H 0.6606 0.5277 0.6566 0.027 Uiso 1 1 calc R
C6 C 0.6554(6) 0.0073(5) 0.8605(6) 0.0207(11) Uani 1 1 d .
C17 C -0.0041(7) 0.1362(6) 0.6117(6) 0.0279(13) Uani 1 1 d .
H17 H -0.0758 0.0527 0.6037 0.034 Uiso 1 1 calc R
C5 C 0.5172(6) -0.0168(5) 0.7356(6) 0.0248(12) Uani 1 1 d .
H5 H 0.4335 0.0270 0.7388 0.030 Uiso 1 1 calc R
C4 C 0.4978(7) -0.1054(6) 0.6031(6) 0.0273(12) Uani 1 1 d .
H4 H 0.4008 -0.1227 0.5164 0.033 Uiso 1 1 calc R
C3 C 0.6217(7) -0.1689(6) 0.5982(7) 0.0319(13) Uani 1 1 d .
H3 H 0.6095 -0.2293 0.5083 0.038 Uiso 1 1 calc R
C10 C 0.8075(7) 0.4000(6) 0.7436(6) 0.0240(12) Uani 1 1 d .
H10 H 0.8491 0.3850 0.6746 0.029 Uiso 1 1 calc R
C1 C 0.7759(7) -0.0588(6) 0.8557(7) 0.0314(13) Uani 1 1 d .
H1 H 0.8699 -0.0461 0.9435 0.038 Uiso 1 1 calc R
C2 C 0.7612(7) -0.1428(6) 0.7246(6) 0.0298(13) Uani 1 1 d .
H2 H 0.8475 -0.1826 0.7219 0.036 Uiso 1 1 calc R
C18 C -0.0476(7) 0.2037(6) 0.5033(6) 0.0268(12) Uani 1 1 d .
H18 H -0.1495 0.1660 0.4197 0.032 Uiso 1 1 calc R

loop_
_atom_site_aniso_label
_atom_site_aniso_U_11
_atom_site_aniso_U_22
_atom_site_aniso_U_33
_atom_site_aniso_U_23
_atom_site_aniso_U_13
_atom_site_aniso_U_12
Se2 0.0219(4) 0.0238(4) 0.0214(3) 0.0096(2) 0.0107(3) 0.0020(2)
Se1 0.0278(4) 0.0235(4) 0.0260(4) 0.0077(2) 0.0162(3) -0.0005(2)
N1 0.018(2) 0.014(2) 0.019(2) 0.0017(16) 0.0087(19) -0.0017(16)
C14 0.025(3) 0.022(3) 0.015(2) 0.002(2) 0.013(2) 0.003(2)
C13 0.021(3) 0.022(3) 0.018(2) 0.005(2) 0.009(2) 0.003(2)
C8 0.016(3) 0.017(3) 0.019(3) 0.0038(19) 0.009(2) -0.004(2)
C15 0.021(3) 0.025(3) 0.025(3) 0.004(2) 0.013(2) 0.005(2)
C7 0.021(3) 0.024(3) 0.018(3) 0.005(2) 0.007(2) 0.000(2)
C16 0.032(3) 0.024(3) 0.030(3) 0.008(2) 0.020(3) 0.007(2)
C9 0.019(3) 0.018(3) 0.027(3) 0.002(2) 0.012(2) -0.001(2)
C12 0.019(3) 0.013(2) 0.019(2) 0.0009(19) 0.007(2) -0.0042(19)
C19 0.022(3) 0.020(3) 0.027(3) 0.004(2) 0.014(2) 0.005(2)
C11 0.026(3) 0.020(3) 0.022(3) 0.005(2) 0.013(2) 0.001(2)
C6 0.023(3) 0.015(2) 0.027(3) 0.007(2) 0.014(2) -0.001(2)
C17 0.029(3) 0.018(3) 0.042(3) 0.002(2) 0.025(3) 0.000(2)
C5 0.023(3) 0.019(3) 0.037(3) 0.009(2) 0.017(3) 0.002(2)
C4 0.023(3) 0.029(3) 0.029(3) 0.010(2) 0.011(3) 0.001(2)
C3 0.039(4) 0.022(3) 0.043(3) 0.005(2) 0.029(3) 0.003(2)
C10 0.029(3) 0.022(3) 0.023(3) 0.003(2) 0.018(2) 0.001(2)
C1 0.020(3) 0.025(3) 0.049(4) 0.014(3) 0.016(3) 0.001(2)
C2 0.025(3) 0.028(3) 0.046(4) 0.017(3) 0.022(3) 0.007(2)
C18 0.021(3) 0.020(3) 0.031(3) -0.003(2) 0.010(2) 0.005(2)

loop_
_atom_type_symbol
_atom_type_description
_atom_type_scat_dispersion_real
_atom_type_scat_dispersion_imag
_atom_type_scat_source
C C 0.0033 0.0016 'International Tables Vol C Tables 4.2.6.8 and 6.1.1.4'
H H 0.0000 0.0000 'International Tables Vol C Tables 4.2.6.8 and 6.1.1.4'
N N 0.0061 0.0033 'International Tables Vol C Tables 4.2.6.8 and 6.1.1.4'
Se Se -0.0929 2.2259 'International Tables Vol C Tables 4.2.6.8 and 6.1.1.4'

loop_
_geom_angle_atom_site_label_1
_geom_angle_atom_site_label_2
_geom_angle_atom_site_label_3
_geom_angle
C14 Se2 C13 101.3(2)
C6 Se1 C7 98.1(2)
C12 N1 C8 117.3(4)
C15 C14 C19 119.9(5)
C15 C14 Se2 123.9(4)
C19 C14 Se2 116.1(4)
C12 C13 Se2 115.5(3)
C12 C13 H13A 108.4
Se2 C13 H13A 108.4
C12 C13 H13B 108.4
Se2 C13 H13B 108.4
H13A C13 H13B 107.5
N1 C8 C9 123.7(5)
N1 C8 C7 115.9(4)
C9 C8 C7 120.4(5)
C16 C15 C14 119.2(5)
C16 C15 H15 120.4
C14 C15 H15 120.4
C8 C7 Se1 113.4(3)
C8 C7 H7A 108.9
Se1 C7 H7A 108.9
C8 C7 H7B 108.9
Se1 C7 H7B 108.9
H7A C7 H7B 107.7
C15 C16 C17 121.3(5)
C15 C16 H16 119.4
C17 C16 H16 119.4
C8 C9 C10 118.6(5)
C8 C9 H9 120.7
C10 C9 H9 120.7
N1 C12 C11 122.9(5)
N1 C12 C13 115.3(4)
C11 C12 C13 121.7(4)
C18 C19 C14 120.2(5)
C18 C19 H19 119.9
C14 C19 H19 119.9
C10 C11 C12 118.7(5)
C10 C11 H11 120.6
C12 C11 H11 120.6
C5 C6 C1 119.6(5)
C5 C6 Se1 119.6(4)
C1 C6 Se1 120.8(4)
C18 C17 C16 119.1(5)
C18 C17 H17 120.5
C16 C17 H17 120.5
C6 C5 C4 120.4(5)
C6 C5 H5 119.8
C4 C5 H5 119.8
C5 C4 C3 119.8(5)
C5 C4 H4 120.1
C3 C4 H4 120.1
C2 C3 C4 119.3(5)
C2 C3 H3 120.3
C4 C3 H3 120.3
C11 C10 C9 118.7(5)
C11 C10 H10 120.7
C9 C10 H10 120.7
C2 C1 C6 120.8(6)
C2 C1 H1 119.6
C6 C1 H1 119.6
C3 C2 C1 120.0(5)
C3 C2 H2 120.0
C1 C2 H2 120.0
C17 C18 C19 120.3(5)
C17 C18 H18 119.9
C19 C18 H18 119.9

loop_
_geom_bond_atom_site_label_1
_geom_bond_atom_site_label_2
_geom_bond_distance
Se2 C14 1.920(5)
Se2 C13 1.953(5)
Se1 C6 1.927(5)
Se1 C7 1.967(5)
N1 C12 1.340(6)
N1 C8 1.351(6)
C14 C15 1.387(7)
C14 C19 1.387(7)
C13 C12 1.502(7)
C13 H13A 0.9900
C13 H13B 0.9900
C8 C9 1.374(7)
C8 C7 1.500(7)
C15 C16 1.384(7)
C15 H15 0.9500
C7 H7A 0.9900
C7 H7B 0.9900
C16 C17 1.386(8)
C16 H16 0.9500
C9 C10 1.391(7)
C9 H9 0.9500
C12 C11 1.394(7)
C19 C18 1.384(8)
C19 H19 0.9500
C11 C10 1.389(7)
C11 H11 0.9500
C6 C5 1.362(8)
C6 C1 1.384(7)
C17 C18 1.383(8)
C17 H17 0.9500
C5 C4 1.394(7)
C5 H5 0.9500
C4 C3 1.399(8)
C4 H4 0.9500
C3 C2 1.375(8)
C3 H3 0.9500
C10 H10 0.9500
C1 C2 1.382(8)
C1 H1 0.9500
C2 H2 0.9500
C18 H18 0.9500
